data_1548265
loop_
_publ_author_name
'Di Wu'
'Lingbing Kong'
'Yongxin Li'
'Rakesh Ganguly'
'Rei Kinjo'

_publ_section_title
;
 1,3,2,5-Diazadiborinine featuring nucleophilic and electrophilic boron
 centres
;
_journal_name_full 'Nature Communications'
_journal_page_first 7340
_journal_paper_doi 10.1038/ncomms8340
_journal_volume 6
_journal_year 2015
_chemical_formula_moiety 'C22 H26 B2 Cl2 N2 O2, 0.5(C6 H6)'
_chemical_formula_sum 'C25 H29 B2 Cl2 N2 O2'
_chemical_formula_weight 482.02
_space_group_crystal_system triclinic
_space_group_IT_number 2
_space_group_name_Hall '-P 1'
_space_group_name_H-M_alt 'P -1'
_symmetry_space_group_name_Hall '-P 1'
_symmetry_space_group_name_H-M 'P -1'
_atom_sites_solution_hydrogens geom
_cell_angle_alpha 82.773(9)
_cell_angle_beta 76.229(9)
_cell_angle_gamma 74.293(9)
_cell_formula_units_Z 2
_cell_length_a 9.205(3)
_cell_length_b 10.740(3)
_cell_length_c 13.922(4)
_cell_measurement_temperature 296(2)
_cell_volume 1284.1(7)
_computing_molecular_graphics 'Olex2 (Dolomanov et al., 2009)'
_computing_publication_material 'Olex2 (Dolomanov et al., 2009)'
_computing_structure_refinement 'ShelXL (Sheldrick, 2008)'
_diffrn_ambient_temperature 296.15
_diffrn_measured_fraction_theta_full 0.958
_diffrn_measured_fraction_theta_max 0.974
_diffrn_measurement_device_type 'CCD area detector'
_diffrn_measurement_method 'phi and omega scans'
_diffrn_radiation_type MoK\a
_diffrn_radiation_wavelength 0.71073
_diffrn_reflns_av_R_equivalents 0.0528
_diffrn_reflns_av_unetI/netI 0.0632
_diffrn_reflns_Laue_measured_fraction_full 0.958
_diffrn_reflns_Laue_measured_fraction_max 0.974
_diffrn_reflns_limit_h_max 10
_diffrn_reflns_limit_h_min -10
_diffrn_reflns_limit_k_max 12
_diffrn_reflns_limit_k_min -12
_diffrn_reflns_limit_l_max 16
_diffrn_reflns_limit_l_min -16
_diffrn_reflns_number 15505
_diffrn_reflns_point_group_measured_fraction_full 0.958
_diffrn_reflns_point_group_measured_fraction_max 0.974
_diffrn_reflns_theta_full 25.242
_diffrn_reflns_theta_max 25.127
_diffrn_reflns_theta_min 2.353
_diffrn_source 'fine-focus sealed tube'
_exptl_absorpt_coefficient_mu 0.277
_exptl_absorpt_correction_T_max 0.96
_exptl_absorpt_correction_T_min 0.83
_exptl_absorpt_correction_type multi-scan
_exptl_absorpt_process_details 'SADABS V2014/4 (Bruker AXS Inc.)'
_exptl_crystal_colour colourless
_exptl_crystal_density_diffrn 1.247
_exptl_crystal_description block
_exptl_crystal_F_000 506
_exptl_crystal_size_max 0.24
_exptl_crystal_size_mid 0.16
_exptl_crystal_size_min 0.14
_refine_diff_density_max 0.265
_refine_diff_density_min -0.269
_refine_diff_density_rms 0.052
_refine_ls_extinction_coef .
_refine_ls_extinction_method none
_refine_ls_goodness_of_fit_ref 1.016
_refine_ls_hydrogen_treatment constr
_refine_ls_matrix_type full
_refine_ls_number_parameters 413
_refine_ls_number_reflns 4454
_refine_ls_number_restraints 323
_refine_ls_restrained_S_all 0.998
_refine_ls_R_factor_all 0.1317
_refine_ls_R_factor_gt 0.0630
_refine_ls_shift/su_max 0.000
_refine_ls_shift/su_mean 0.000
_refine_ls_structure_factor_coef Fsqd
_refine_ls_weighting_details
;
 w=1/[\s^2^(Fo^2^)+(0.1173P)^2^]
 where P=(Fo^2^+2Fc^2^)/3
;
_refine_ls_weighting_scheme calc
_refine_ls_wR_factor_gt 0.1772
_refine_ls_wR_factor_ref 0.2137
_reflns_Friedel_coverage 0.000
_reflns_Friedel_fraction_full .
_reflns_Friedel_fraction_max .
_reflns_number_gt 2265
_reflns_number_total 4454
_reflns_threshold_expression 'I > 2\s(I)'
_cod_data_source_file ncomms8340-s2.cif
_cod_data_source_block 1
_cod_original_cell_volume 1284.2(6)
_cod_database_code 1548265
_shelx_space_group_comment
;
The symmetry employed for this shelxl refinement is uniquely defined
by the following loop, which should always be used as a source of
symmetry information in preference to the above space-group names.
They are only intended as comments.
;
_shelx_estimated_absorpt_t_max 0.962
_shelx_estimated_absorpt_t_min 0.936
_olex2_refinement_description
;
1. Fixed Uiso
 At 1.2 times of:
  All C(H) groups, All C(H,H) groups
 At 1.5 times of:
  All C(H,H,H) groups
2. Restrained distances
 C11-O1 \\sim C11-O1A \\sim C12-O2 \\sim C12-O2A
 with sigma of 0.02
 N1-C8 \\sim N1-C8A \\sim N2-C14 \\sim N2-C14A
 with sigma of 0.02
3. Rigid bond restraints
 C21, C22
 with sigma for 1-2 distances of 0.01 and sigma for 1-3 distances of 0.01
4. Uiso/Uaniso restraints and constraints
O1 \\sim C7 \\sim C8 \\sim C9 \\sim C10 \\sim O1A \\sim C7A \\sim C8A \\sim C9A
\\sim C10A \\sim O2 \\sim C13 \\sim C14 \\sim C15 \\sim C16 \\sim O2A \\sim
C13A \\sim C14A \\sim C15A \\sim C16A: within 1.7A with sigma of 0.02 and sigma
for terminal atoms of 0.04
C21 \\sim C22: within 1.7A with sigma of 0.01 and sigma for terminal atoms of
0.02
Uanis(C23) \\sim Ueq, Uanis(C24) \\sim Ueq, Uanis(C25) \\sim Ueq, Uanis(C26)
\\sim Ueq, Uanis(C27) \\sim Ueq, Uanis(C28) \\sim Ueq: with sigma of 0.02 and
sigma for terminal atoms of 0.04
5. Same fragment restrains
{O1, C7, C8, C9, C10} sigma for 1-2: 0.02, 1-3: 0.04
as
{O1A, C7A, C8A, C9A, C10A}
{O2, C13, C14, C15, C16} sigma for 1-2: 0.02, 1-3: 0.04
as
{O2A, C13A, C14A, C15A, C16A}
6. Others
 Sof(O1A)=Sof(C7A)=Sof(H7AA)=Sof(H7AB)=Sof(H7AC)=Sof(C8A)=Sof(C9A)=Sof(H9AA)=
 Sof(H9AB)=Sof(H9AC)=Sof(C10A)=Sof(H10C)=Sof(H10D)=1-FVAR(1)
 Sof(O1)=Sof(C7)=Sof(H7A)=Sof(H7B)=Sof(H7C)=Sof(C8)=Sof(C9)=Sof(H9A)=Sof(H9B)=
 Sof(H9C)=Sof(C10)=Sof(H10A)=Sof(H10B)=FVAR(1)
 Sof(O2A)=Sof(C13A)=Sof(H13C)=Sof(H13D)=Sof(C14A)=Sof(C15A)=Sof(H15D)=
 Sof(H15E)=Sof(H15F)=Sof(C16A)=Sof(H16D)=Sof(H16E)=Sof(H16F)=1-FVAR(2)
 Sof(O2)=Sof(C13)=Sof(H13A)=Sof(H13B)=Sof(C14)=Sof(C15)=Sof(H15A)=Sof(H15B)=
 Sof(H15C)=Sof(C16)=Sof(H16A)=Sof(H16B)=Sof(H16C)=FVAR(2)
 Fixed Sof: C23(0.5) H23(0.5) C24(0.5) H24(0.5) C25(0.5) H25(0.5) C26(0.5)
 H26(0.5) C27(0.5) H27(0.5) C28(0.5) H28(0.5)
7.a Secondary CH2 refined with riding coordinates:
 C10(H10A,H10B), C10A(H10C,H10D), C13(H13A,H13B), C13A(H13C,H13D)
7.b Aromatic/amide H refined with riding coordinates:
 C2(H2), C3(H3), C4(H4), C5(H5), C6(H6), C18(H18), C19(H19), C20(H20),
 C21(H21), C22(H22), C23(H23), C24(H24), C25(H25), C26(H26), C27(H27), C28(H28)
7.c Fitted hexagon refined as free rotating group:
 C23(C24,C25,C26,C27,C28)
7.d Idealised Me refined as rotating group:
 C7(H7A,H7B,H7C), C9(H9A,H9B,H9C), C7A(H7AA,H7AB,H7AC), C9A(H9AA,H9AB,H9AC),
 C15(H15A,H15B,H15C), C16(H16A,H16B,H16C), C15A(H15D,H15E,H15F), C16A(H16D,H16E,
 H16F)
;
_olex2_submission_special_instructions 'No special instructions were received'

loop_
_space_group_symop_operation_xyz
'x, y, z'
'-x, -y, -z'

loop_
_atom_site_label
_atom_site_type_symbol
_atom_site_fract_x
_atom_site_fract_y
_atom_site_fract_z
_atom_site_U_iso_or_equiv
_atom_site_adp_type
_atom_site_occupancy
_atom_site_site_symmetry_order
_atom_site_calc_flag
_atom_site_refinement_flags_posn
_atom_site_refinement_flags_adp
_atom_site_refinement_flags_occupancy
_atom_site_disorder_assembly
_atom_site_disorder_group
B1 B 0.8480(4) 0.2355(4) 0.3020(3) 0.0432(9) Uani 1 1 d . . . . .
B2 B 0.8401(6) 0.5321(4) 0.2656(3) 0.0610(12) Uani 1 1 d . . . . .
C1 C 0.6990(4) 0.1778(3) 0.3286(2) 0.0453(8) Uani 1 1 d . . . . .
C2 C 0.7027(5) 0.0470(4) 0.3417(3) 0.0617(10) Uani 1 1 d . . . . .
H2 H 0.7974 -0.0138 0.3364 0.074 Uiso 1 1 calc R . . . .
C3 C 0.5687(6) 0.0051(4) 0.3625(3) 0.0811(14) Uani 1 1 d . . . . .
H3 H 0.5743 -0.0832 0.3709 0.097 Uiso 1 1 calc R . . . .
C4 C 0.4291(6) 0.0914(6) 0.3708(4) 0.0900(15) Uani 1 1 d . . . . .
H4 H 0.3396 0.0622 0.3834 0.108 Uiso 1 1 calc R . . . .
C5 C 0.4198(5) 0.2210(5) 0.3606(3) 0.0844(13) Uani 1 1 d . . . . .
H5 H 0.3242 0.2807 0.3678 0.101 Uiso 1 1 calc R . . . .
C6 C 0.5536(5) 0.2626(4) 0.3396(3) 0.0652(11) Uani 1 1 d . . . . .
H6 H 0.5461 0.3513 0.3324 0.078 Uiso 1 1 calc R . . . .
O1 O 0.8179(10) 0.4918(8) 0.0977(6) 0.067(2) Uani 0.583(6) 1 d D U P A 1
C7 C 0.8074(13) 0.1551(10) 0.0988(6) 0.091(3) Uani 0.583(6) 1 d D U P A 1
H7A H 0.8559 0.0826 0.1378 0.136 Uiso 0.583(6) 1 calc GR . P A 1
H7B H 0.8238 0.1314 0.0321 0.136 Uiso 0.583(6) 1 calc GR . P A 1
H7C H 0.6986 0.1797 0.1267 0.136 Uiso 0.583(6) 1 calc GR . P A 1
C8 C 0.875(4) 0.2655(12) 0.0985(8) 0.066(4) Uani 0.583(6) 1 d D U P A 1
C9 C 1.0557(9) 0.2254(9) 0.0559(5) 0.095(3) Uani 0.583(6) 1 d D U P A 1
H9A H 1.0993 0.2959 0.0597 0.143 Uiso 0.583(6) 1 calc GR . P A 1
H9B H 1.0755 0.2052 -0.0120 0.143 Uiso 0.583(6) 1 calc GR . P A 1
H9C H 1.1018 0.1508 0.0941 0.143 Uiso 0.583(6) 1 calc GR . P A 1
C10 C 0.8097(12) 0.3884(8) 0.0436(6) 0.077(2) Uani 0.583(6) 1 d D U P A 1
H10A H 0.8694 0.3927 -0.0238 0.092 Uiso 0.583(6) 1 calc R . P A 1
H10B H 0.7035 0.3943 0.0414 0.092 Uiso 0.583(6) 1 calc R . P A 1
O1A O 0.8906(14) 0.4685(12) 0.0857(7) 0.066(3) Uani 0.417(6) 1 d D U P A 2
C7A C 0.9391(17) 0.1221(11) 0.0862(9) 0.093(4) Uani 0.417(6) 1 d D U P A 2
H7AA H 1.0451 0.1091 0.0896 0.140 Uiso 0.417(6) 1 calc GR . P A 2
H7AB H 0.9340 0.1021 0.0219 0.140 Uiso 0.417(6) 1 calc GR . P A 2
H7AC H 0.8919 0.0665 0.1361 0.140 Uiso 0.417(6) 1 calc GR . P A 2
C8A C 0.856(6) 0.2598(16) 0.1029(11) 0.069(6) Uani 0.417(6) 1 d D U P A 2
C9A C 0.6781(13) 0.2786(15) 0.0993(7) 0.097(4) Uani 0.417(6) 1 d D U P A 2
H9AA H 0.6720 0.2561 0.0360 0.145 Uiso 0.417(6) 1 calc GR . P A 2
H9AB H 0.6232 0.3673 0.1090 0.145 Uiso 0.417(6) 1 calc GR . P A 2
H9AC H 0.6328 0.2234 0.1507 0.145 Uiso 0.417(6) 1 calc GR . P A 2
C10A C 0.9187(16) 0.3559(11) 0.0275(7) 0.069(3) Uani 0.417(6) 1 d D U P A 2
H10C H 1.0282 0.3226 0.0007 0.083 Uiso 0.417(6) 1 calc R . P A 2
H10D H 0.8643 0.3777 -0.0264 0.083 Uiso 0.417(6) 1 calc R . P A 2
C11 C 0.8461(5) 0.4371(4) 0.1852(3) 0.0584(10) Uani 1 1 d D . . . .
C12 C 0.8276(5) 0.4505(4) 0.3682(3) 0.0603(10) Uani 1 1 d D . . . .
O2 O 0.7960(7) 0.5137(4) 0.4524(3) 0.0753(15) Uani 0.806(6) 1 d D U P B 1
C13 C 0.7694(9) 0.4211(5) 0.5345(4) 0.0793(18) Uani 0.806(6) 1 d D U P B 1
H13A H 0.6597 0.4324 0.5615 0.095 Uiso 0.806(6) 1 calc R . P B 1
H13B H 0.8187 0.4306 0.5865 0.095 Uiso 0.806(6) 1 calc R . P B 1
C14 C 0.8393(10) 0.2913(6) 0.4926(4) 0.0545(18) Uani 0.806(6) 1 d D U P B 1
C15 C 0.7567(8) 0.1905(6) 0.5401(4) 0.082(2) Uani 0.806(6) 1 d D U P B 1
H15A H 0.6512 0.2184 0.5332 0.123 Uiso 0.806(6) 1 calc GR . P B 1
H15B H 0.7597 0.1774 0.6092 0.123 Uiso 0.806(6) 1 calc GR . P B 1
H15C H 0.8059 0.1107 0.5086 0.123 Uiso 0.806(6) 1 calc GR . P B 1
C16 C 1.0097(6) 0.2489(7) 0.5025(4) 0.088(2) Uani 0.806(6) 1 d D U P B 1
H16A H 1.0596 0.1689 0.4714 0.132 Uiso 0.806(6) 1 calc GR . P B 1
H16B H 1.0139 0.2368 0.5714 0.132 Uiso 0.806(6) 1 calc GR . P B 1
H16C H 1.0614 0.3146 0.4709 0.132 Uiso 0.806(6) 1 calc GR . P B 1
O2A O 0.883(2) 0.4867(18) 0.4403(11) 0.069(5) Uani 0.194(6) 1 d D U P B 2
C13A C 0.894(3) 0.387(2) 0.5229(14) 0.066(4) Uani 0.194(6) 1 d D U P B 2
H13C H 0.8296 0.4216 0.5845 0.079 Uiso 0.194(6) 1 calc R . P B 2
H13D H 0.9997 0.3542 0.5309 0.079 Uiso 0.194(6) 1 calc R . P B 2
C14A C 0.836(4) 0.285(2) 0.4920(12) 0.064(7) Uani 0.194(6) 1 d D U P B 2
C15A C 0.924(3) 0.1514(19) 0.5170(15) 0.082(7) Uani 0.194(6) 1 d D U P B 2
H15D H 0.9795 0.1103 0.4570 0.123 Uiso 0.194(6) 1 calc GR . P B 2
H15E H 0.8531 0.1024 0.5539 0.123 Uiso 0.194(6) 1 calc GR . P B 2
H15F H 0.9950 0.1554 0.5561 0.123 Uiso 0.194(6) 1 calc GR . P B 2
C16A C 0.662(2) 0.301(3) 0.5341(12) 0.069(6) Uani 0.194(6) 1 d D U P B 2
H16D H 0.6437 0.2822 0.6046 0.103 Uiso 0.194(6) 1 calc GR . P B 2
H16E H 0.6258 0.2420 0.5044 0.103 Uiso 0.194(6) 1 calc GR . P B 2
H16F H 0.6069 0.3882 0.5195 0.103 Uiso 0.194(6) 1 calc GR . P B 2
C17 C 0.9924(5) 0.5859(4) 0.2385(2) 0.0613(11) Uani 1 1 d . . . . .
C18 C 0.9901(6) 0.7158(4) 0.2259(3) 0.0767(13) Uani 1 1 d . . . . .
H18 H 0.8958 0.7773 0.2338 0.092 Uiso 1 1 calc R . . . .
C19 C 1.1249(9) 0.7563(6) 0.2018(4) 0.1056(19) Uani 1 1 d . . . . .
H19 H 1.1208 0.8444 0.1929 0.127 Uiso 1 1 calc R . . . .
C20 C 1.2642(8) 0.6677(8) 0.1908(3) 0.107(2) Uani 1 1 d . . . . .
H20 H 1.3555 0.6944 0.1747 0.128 Uiso 1 1 calc R . . . .
C21 C 1.2675(6) 0.5373(6) 0.2041(3) 0.0956(15) Uani 1 1 d . U . . .
H21 H 1.3619 0.4760 0.1975 0.115 Uiso 1 1 calc R . . . .
C22 C 1.1350(6) 0.4976(4) 0.2266(3) 0.0727(12) Uani 1 1 d . U . . .
H22 H 1.1400 0.4094 0.2342 0.087 Uiso 1 1 calc R . . . .
C23 C 0.543(2) -0.0925(12) 1.0325(12) 0.145(6) Uani 0.5 1 d . U P C -1
H23 H 0.5900 -0.1773 1.0510 0.174 Uiso 0.5 1 calc R . P C -1
C24 C 0.4692(19) -0.004(2) 1.1043(9) 0.131(6) Uani 0.5 1 d G U P C -1
H24 H 0.4677 -0.0292 1.1708 0.157 Uiso 0.5 1 calc R . P C -1
C25 C 0.3983(15) 0.1228(16) 1.0766(16) 0.173(8) Uani 0.5 1 d G U P C -1
H25 H 0.3492 0.1821 1.1247 0.207 Uiso 0.5 1 calc R . P C -1
C26 C 0.4006(16) 0.1608(10) 0.9772(18) 0.185(9) Uani 0.5 1 d G U P C -1
H26 H 0.3532 0.2455 0.9587 0.222 Uiso 0.5 1 calc R . P C -1
C27 C 0.474(2) 0.0721(16) 0.9054(12) 0.132(6) Uani 0.5 1 d G U P C -1
H27 H 0.4755 0.0975 0.8388 0.158 Uiso 0.5 1 calc R . P C -1
C28 C 0.545(2) -0.0546(14) 0.9330(10) 0.142(6) Uani 0.5 1 d G U P C -1
H28 H 0.5939 -0.1139 0.8850 0.171 Uiso 0.5 1 calc R . P C -1
Cl1 Cl 1.03338(11) 0.10696(10) 0.29516(8) 0.0719(4) Uani 1 1 d . . . . .
Cl2 Cl 0.65414(17) 0.66056(12) 0.27198(12) 0.1158(6) Uani 1 1 d . . . . .
N1 N 0.8562(3) 0.3140(3) 0.19929(18) 0.0465(7) Uani 1 1 d D . . . .
N2 N 0.8393(3) 0.3279(3) 0.38352(18) 0.0450(7) Uani 1 1 d D . . . .

loop_
_atom_site_aniso_label
_atom_site_aniso_U_11
_atom_site_aniso_U_22
_atom_site_aniso_U_33
_atom_site_aniso_U_23
_atom_site_aniso_U_13
_atom_site_aniso_U_12
B1 0.050(2) 0.045(2) 0.034(2) -0.0069(18) -0.0080(17) -0.0102(18)
B2 0.092(4) 0.044(2) 0.051(3) 0.001(2) -0.023(2) -0.019(2)
C1 0.063(2) 0.041(2) 0.0360(18) -0.0026(15) -0.0150(16) -0.0164(17)
C2 0.084(3) 0.049(2) 0.056(2) -0.0068(18) -0.012(2) -0.023(2)
C3 0.119(4) 0.064(3) 0.078(3) 0.003(2) -0.020(3) -0.056(3)
C4 0.091(4) 0.103(4) 0.096(4) 0.012(3) -0.025(3) -0.061(3)
C5 0.060(3) 0.091(4) 0.103(4) 0.012(3) -0.019(2) -0.027(3)
C6 0.070(3) 0.052(2) 0.077(3) 0.006(2) -0.023(2) -0.021(2)
O1 0.100(6) 0.064(4) 0.051(4) 0.010(3) -0.033(4) -0.033(4)
C7 0.141(9) 0.100(7) 0.055(5) -0.014(5) -0.022(6) -0.067(7)
C8 0.106(9) 0.066(6) 0.038(6) -0.007(5) -0.017(5) -0.038(5)
C9 0.114(7) 0.111(7) 0.050(4) -0.023(4) 0.013(4) -0.031(5)
C10 0.112(6) 0.092(5) 0.042(4) -0.007(4) -0.025(5) -0.042(5)
O1A 0.108(9) 0.065(5) 0.036(4) 0.004(4) -0.025(5) -0.033(6)
C7A 0.140(11) 0.093(8) 0.051(6) -0.028(6) -0.004(8) -0.039(9)
C8A 0.104(10) 0.083(8) 0.029(7) -0.009(7) -0.012(7) -0.037(7)
C9A 0.102(9) 0.169(12) 0.049(6) -0.012(7) -0.028(6) -0.071(9)
C10A 0.105(8) 0.080(6) 0.033(5) -0.010(5) -0.011(6) -0.041(6)
C11 0.089(3) 0.055(3) 0.041(2) 0.0088(18) -0.0265(19) -0.030(2)
C12 0.089(3) 0.056(3) 0.043(2) -0.011(2) -0.012(2) -0.028(2)
O2 0.122(4) 0.063(3) 0.044(2) -0.022(2) -0.002(2) -0.035(3)
C13 0.121(5) 0.081(4) 0.038(3) -0.012(3) 0.001(3) -0.039(4)
C14 0.079(4) 0.063(3) 0.028(3) -0.004(3) -0.007(3) -0.032(3)
C15 0.135(6) 0.082(4) 0.040(3) 0.013(3) -0.014(3) -0.057(4)
C16 0.097(5) 0.126(5) 0.053(3) -0.001(3) -0.030(3) -0.037(4)
O2A 0.115(11) 0.065(8) 0.029(7) -0.006(6) 0.007(8) -0.046(8)
C13A 0.099(9) 0.077(9) 0.034(7) 0.001(7) -0.012(8) -0.047(8)
C14A 0.097(10) 0.073(10) 0.030(10) -0.007(10) -0.012(10) -0.036(10)
C15A 0.127(16) 0.071(12) 0.039(10) 0.017(9) -0.024(11) -0.015(12)
C16A 0.092(14) 0.101(15) 0.015(8) -0.002(10) -0.003(9) -0.037(12)
C17 0.108(3) 0.054(2) 0.0316(19) 0.0018(17) -0.025(2) -0.030(2)
C18 0.136(4) 0.055(3) 0.052(2) -0.002(2) -0.024(2) -0.043(3)
C19 0.190(6) 0.097(4) 0.066(3) 0.000(3) -0.038(4) -0.089(5)
C20 0.144(5) 0.164(7) 0.051(3) 0.009(4) -0.034(3) -0.098(5)
C21 0.110(4) 0.124(4) 0.064(3) 0.013(3) -0.043(3) -0.035(3)
C22 0.095(3) 0.078(3) 0.059(3) 0.014(2) -0.034(2) -0.038(3)
C23 0.156(13) 0.150(14) 0.115(12) 0.026(11) -0.014(11) -0.045(11)
C24 0.151(13) 0.154(14) 0.105(11) 0.030(11) -0.066(10) -0.051(11)
C25 0.133(12) 0.187(16) 0.192(17) -0.038(12) 0.000(11) -0.050(12)
C26 0.165(14) 0.161(14) 0.217(17) 0.042(13) -0.010(12) -0.072(12)
C27 0.136(12) 0.138(12) 0.109(12) 0.000(11) -0.009(10) -0.032(10)
C28 0.153(13) 0.159(13) 0.130(13) 0.021(12) -0.055(11) -0.057(11)
Cl1 0.0670(7) 0.0723(7) 0.0707(7) -0.0142(5) -0.0203(5) 0.0014(5)
Cl2 0.1154(11) 0.0749(9) 0.1526(14) -0.0115(9) -0.0423(9) -0.0026(8)
N1 0.0628(19) 0.0518(19) 0.0299(15) -0.0075(13) -0.0082(13) -0.0221(14)
N2 0.0591(18) 0.0489(18) 0.0331(15) -0.0044(13) -0.0069(13) -0.0253(14)

loop_
_atom_type_symbol
_atom_type_description
_atom_type_scat_dispersion_real
_atom_type_scat_dispersion_imag
_atom_type_scat_source
C C 0.0033 0.0016 'International Tables Vol C Tables 4.2.6.8 and 6.1.1.4'
H H 0.0000 0.0000 'International Tables Vol C Tables 4.2.6.8 and 6.1.1.4'
B B 0.0013 0.0007 'International Tables Vol C Tables 4.2.6.8 and 6.1.1.4'
N N 0.0061 0.0033 'International Tables Vol C Tables 4.2.6.8 and 6.1.1.4'
Cl Cl 0.1484 0.1585 'International Tables Vol C Tables 4.2.6.8 and 6.1.1.4'
O O 0.0106 0.0060 'International Tables Vol C Tables 4.2.6.8 and 6.1.1.4'

loop_
_geom_angle_atom_site_label_1
_geom_angle_atom_site_label_2
_geom_angle_atom_site_label_3
_geom_angle
_geom_angle_site_symmetry_1
_geom_angle_site_symmetry_3
C1 B1 Cl1 113.0(2) . .
N1 B1 C1 110.0(3) . .
N1 B1 Cl1 107.5(2) . .
N1 B1 N2 109.0(3) . .
N2 B1 C1 110.0(3) . .
N2 B1 Cl1 107.2(2) . .
C11 B2 C17 110.2(3) . .
C11 B2 Cl2 106.7(3) . .
C12 B2 C11 106.3(3) . .
C12 B2 C17 111.5(3) . .
C12 B2 Cl2 107.1(3) . .
C17 B2 Cl2 114.7(3) . .
C2 C1 B1 125.0(3) . .
C2 C1 C6 116.0(3) . .
C6 C1 B1 119.0(3) . .
C3 C2 C1 121.3(4) . .
C4 C3 C2 120.7(4) . .
C3 C4 C5 119.9(4) . .
C4 C5 C6 119.3(4) . .
C5 C6 C1 122.7(4) . .
C11 O1 C10 106.1(6) . .
C7 C8 C9 110.2(14) . .
C7 C8 C10 117(2) . .
C7 C8 N1 115.1(13) . .
C10 C8 C9 108.0(14) . .
C10 C8 N1 100.6(9) . .
N1 C8 C9 105.3(17) . .
O1 C10 C8 105.7(7) . .
C11 O1A C10A 110.9(9) . .
C7A C8A C9A 108.6(17) . .
C7A C8A C10A 114(2) . .
C7A C8A N1 118.1(18) . .
C10A C8A C9A 108.0(18) . .
C10A C8A N1 100.8(12) . .
N1 C8A C9A 107(2) . .
O1A C10A C8A 102.7(9) . .
O1 C11 B2 116.8(5) . .
O1A C11 B2 121.0(6) . .
N1 C11 B2 126.7(3) . .
N1 C11 O1 115.9(5) . .
N1 C11 O1A 109.4(6) . .
O2 C12 B2 118.5(4) . .
O2A C12 B2 117.8(8) . .
N2 C12 B2 127.5(3) . .
N2 C12 O2 114.0(4) . .
N2 C12 O2A 107.1(8) . .
C12 O2 C13 107.1(4) . .
O2 C13 C14 105.2(4) . .
C13 C14 C16 107.7(5) . .
C13 C14 N2 100.4(4) . .
C15 C14 C13 114.0(6) . .
C15 C14 C16 110.6(6) . .
C15 C14 N2 116.2(5) . .
N2 C14 C16 107.2(5) . .
C12 O2A C13A 111.5(12) . .
O2A C13A C14A 103.2(13) . .
C13A C14A C16A 112.1(18) . .
C13A C14A N2 100.6(12) . .
C15A C14A C13A 113(2) . .
C15A C14A C16A 110.4(17) . .
C15A C14A N2 118.4(17) . .
N2 C14A C16A 101.6(16) . .
C18 C17 B2 123.9(4) . .
C18 C17 C22 117.6(4) . .
C22 C17 B2 118.6(3) . .
C19 C18 C17 121.3(5) . .
C20 C19 C18 120.1(5) . .
C19 C20 C21 118.9(6) . .
C22 C21 C20 120.9(6) . .
C21 C22 C17 121.2(5) . .
C24 C23 C28 120.0 . .
C23 C24 C25 120.0 . .
C26 C25 C24 120.0 . .
C27 C26 C25 120.0 . .
C26 C27 C28 120.0 . .
C27 C28 C23 120.0 . .
C8 N1 B1 128.5(4) . .
C8A N1 B1 124.5(6) . .
C11 N1 B1 125.2(3) . .
C11 N1 C8 106.4(4) . .
C11 N1 C8A 109.9(6) . .
C12 N2 B1 124.7(3) . .
C12 N2 C14 108.1(3) . .
C12 N2 C14A 111.1(8) . .
C14 N2 B1 127.2(3) . .
C14A N2 B1 124.2(8) . .

loop_
_geom_bond_atom_site_label_1
_geom_bond_atom_site_label_2
_geom_bond_distance
_geom_bond_site_symmetry_2
B1 C1 1.600(5) .
B1 Cl1 1.873(4) .
B1 N1 1.563(5) .
B1 N2 1.573(4) .
B2 C11 1.589(5) .
B2 C12 1.575(6) .
B2 C17 1.604(6) .
B2 Cl2 1.876(5) .
C1 C2 1.386(5) .
C1 C6 1.387(5) .
C2 C3 1.381(6) .
C3 C4 1.354(6) .
C4 C5 1.363(6) .
C5 C6 1.377(5) .
O1 C10 1.445(9) .
O1 C11 1.336(8) .
C7 C8 1.482(19) .
C8 C9 1.58(4) .
C8 C10 1.492(17) .
C8 N1 1.512(9) .
O1A C10A 1.471(11) .
O1A C11 1.374(10) .
C7A C8A 1.49(2) .
C8A C9A 1.60(5) .
C8A C10A 1.51(2) .
C8A N1 1.530(12) .
C11 N1 1.293(4) .
C12 O2 1.360(5) .
C12 O2A 1.369(13) .
C12 N2 1.287(4) .
O2 C13 1.438(6) .
C13 C14 1.496(8) .
C14 C15 1.487(7) .
C14 C16 1.545(10) .
C14 N2 1.520(6) .
O2A C13A 1.469(16) .
C13A C14A 1.494(18) .
C14A C15A 1.483(19) .
C14A C16A 1.54(3) .
C14A N2 1.520(15) .
C17 C18 1.379(5) .
C17 C22 1.383(6) .
C18 C19 1.378(7) .
C19 C20 1.362(7) .
C20 C21 1.382(7) .
C21 C22 1.354(6) .
C23 C24 1.3900 .
C23 C28 1.3900 .
C24 C25 1.3900 .
C25 C26 1.3900 .
C26 C27 1.3900 .
C27 C28 1.3900 .
